data_7249498
loop_
_publ_author_name
'Starodubtseva, Alena A.'
'Dubrovskiy, Vladislav A.'
'Malik, Seiilbek D.'
'Lyssenko, Konstantin A.'
'Sembayeva, Aliya M.'
'Morontsev, Aleksandr A.'
'Galeyeva, Alina K.'
'Trussov, Ivan A.'

_publ_section_title
;
 Some aspects of MOF-74 (Zn2DOBDC) metal--organic framework formation
 using THF as the solvent
;
_journal_issue 43
_journal_name_full CrystEngComm
_journal_page_first 6161
_journal_page_last 6171
_journal_paper_doi 10.1039/D4CE00905C
_journal_volume 26
_journal_year 2024
_chemical_formula_moiety '0.5(C16 H16 O16 Zn2)'
_chemical_formula_sum 'C8 H8 O8 Zn'
_chemical_formula_weight 297.51
_space_group_crystal_system monoclinic
_space_group_IT_number 15
_space_group_name_Hall '-C 2yc'
_space_group_name_H-M_alt 'C 1 2/c 1'
_atom_sites_solution_hydrogens mixed
_atom_sites_solution_primary dual
_audit_creation_date 2023-07-04
_audit_creation_method
;
Olex2 1.2
(compiled 2018.05.29 svn.r3508 for OlexSys, GUI svn.r5506)
;
_audit_update_record
;
2024-09-08 deposited with the CCDC.	2024-10-18 downloaded from the CCDC.
;
_cell_angle_alpha 90
_cell_angle_beta 111.585(5)
_cell_angle_gamma 90
_cell_formula_units_Z 4
_cell_length_a 15.451(3)
_cell_length_b 5.2329(7)
_cell_length_c 12.2017(16)
_cell_measurement_reflns_used 258
_cell_measurement_temperature 100.0
_cell_measurement_theta_max 22.077
_cell_measurement_theta_min 2.836
_cell_volume 917.4(2)
_computing_cell_refinement 'SAINT V8.40B (?, 2016)'
_computing_data_reduction 'SAINT V8.40B (?, 2016)'
_computing_molecular_graphics 'Olex2 (Dolomanov et al., 2009)'
_computing_publication_material 'Olex2 (Dolomanov et al., 2009)'
_computing_structure_refinement 'ShelXL (Sheldrick, 2015)'
_computing_structure_solution 'ShelXT (Sheldrick, 2015)'
_diffrn_ambient_temperature 100.0
_diffrn_measured_fraction_theta_full 0.999
_diffrn_measured_fraction_theta_max 0.998
_diffrn_measurement_device_type 'Bruker D8 Quest with Photon III detector'
_diffrn_radiation_type MoK\a
_diffrn_radiation_wavelength 0.71073
_diffrn_reflns_av_R_equivalents 0.1318
_diffrn_reflns_av_unetI/netI 0.1897
_diffrn_reflns_Laue_measured_fraction_full 0.999
_diffrn_reflns_Laue_measured_fraction_max 0.998
_diffrn_reflns_limit_h_max 21
_diffrn_reflns_limit_h_min -21
_diffrn_reflns_limit_k_max 5
_diffrn_reflns_limit_k_min -7
_diffrn_reflns_limit_l_max 16
_diffrn_reflns_limit_l_min -13
_diffrn_reflns_number 3517
_diffrn_reflns_point_group_measured_fraction_full 0.999
_diffrn_reflns_point_group_measured_fraction_max 0.998
_diffrn_reflns_theta_full 25.242
_diffrn_reflns_theta_max 29.558
_diffrn_reflns_theta_min 2.835
_exptl_absorpt_coefficient_mu 2.711
_exptl_absorpt_correction_T_max 0.6300
_exptl_absorpt_correction_T_min 0.5605
_exptl_absorpt_correction_type multi-scan
_exptl_absorpt_process_details
;
SADABS 2016/2: Krause, L., Herbst-Irmer, R., Sheldrick G.M. & Stalke D.,
 J. Appl. Cryst. 48 (2015) 3-10
;
_exptl_crystal_colour colourless
_exptl_crystal_colour_primary colourless
_exptl_crystal_density_diffrn 2.154
_exptl_crystal_description block
_exptl_crystal_F_000 600
_exptl_crystal_size_max 0.234
_exptl_crystal_size_mid 0.21
_exptl_crystal_size_min 0.18
_refine_diff_density_max 0.794
_refine_diff_density_min -1.093
_refine_diff_density_rms 0.189
_refine_ls_extinction_method none
_refine_ls_goodness_of_fit_ref 0.855
_refine_ls_hydrogen_treatment constr
_refine_ls_matrix_type full
_refine_ls_number_parameters 80
_refine_ls_number_reflns 1290
_refine_ls_number_restraints 0
_refine_ls_restrained_S_all 0.855
_refine_ls_R_factor_all 0.1032
_refine_ls_R_factor_gt 0.0644
_refine_ls_shift/su_max 0.000
_refine_ls_shift/su_mean 0.000
_refine_ls_structure_factor_coef Fsqd
_refine_ls_weighting_details 'w=1/[\s^2^(Fo^2^)+(0.0121P)^2^] where P=(Fo^2^+2Fc^2^)/3'
_refine_ls_weighting_scheme calc
_refine_ls_wR_factor_gt 0.1006
_refine_ls_wR_factor_ref 0.1155
_reflns_Friedel_coverage 0.000
_reflns_number_gt 780
_reflns_number_total 1290
_reflns_threshold_expression 'I > 2\s(I)'
_cod_data_source_file d4ce00905c2.cif
_cod_data_source_block zndobdc(h2o)2
_cod_depositor_comments 'Adding full bibliography for 7249498--7249499.cif.'
_cod_database_code 7249498
_shelx_shelxl_version_number 2018/3
_shelx_space_group_comment
;
The symmetry employed for this shelxl refinement is uniquely defined
by the following loop, which should always be used as a source of
symmetry information in preference to the above space-group names.
They are only intended as comments.
;
_shelx_estimated_absorpt_t_max 0.641
_shelx_estimated_absorpt_t_min 0.570
_olex2_refinement_description
;
1. Fixed Uiso
 At 1.2 times of:
  All C(H) groups
 At 1.5 times of:
  All O(H) groups, All O(H,H) groups
2.a Rotating group:
 O4(H4A,H4B)
2.b Aromatic/amide H refined with riding coordinates:
 C2(H2)
2.c Idealised tetrahedral OH refined as rotating group:
 O1(H1)
;
_olex2_submission_special_instructions 'No special instructions were received'

loop_
_space_group_symop_operation_xyz
'x, y, z'
'-x, y, -z+1/2'
'x+1/2, y+1/2, z'
'-x+1/2, y+1/2, -z+1/2'
'-x, -y, -z'
'x, -y, z-1/2'
'-x+1/2, -y+1/2, -z'
'x+1/2, -y+1/2, z-1/2'

loop_
_atom_site_label
_atom_site_type_symbol
_atom_site_fract_x
_atom_site_fract_y
_atom_site_fract_z
_atom_site_U_iso_or_equiv
_atom_site_adp_type
_atom_site_occupancy
_atom_site_site_symmetry_order
_atom_site_calc_flag
_atom_site_refinement_flags_posn
_atom_site_refinement_flags_adp
_atom_site_refinement_flags_occupancy
_atom_site_disorder_assembly
_atom_site_disorder_group
Zn1 Zn 0.500000 0.03057(17) 0.250000 0.0137(3) Uani 1 2 d S T P . .
O1 O 0.7251(3) 1.0712(7) 0.6655(3) 0.0152(9) Uani 1 1 d . . . . .
H1 H 0.756376 1.205806 0.673072 0.023 Uiso 1 1 calc GR . . . .
O2 O 0.5387(3) 0.3556(7) 0.4206(3) 0.0151(9) Uani 1 1 d . . . . .
O3 O 0.6225(3) 0.2096(7) 0.3214(3) 0.0142(9) Uani 1 1 d . . . . .
O4 O 0.5559(3) -0.2160(7) 0.1716(3) 0.0166(9) Uani 1 1 d . . . . .
H4A H 0.548687 -0.372811 0.192398 0.025 Uiso 1 1 d GR . . . .
H4B H 0.616528 -0.195102 0.198340 0.025 Uiso 1 1 d GR . . . .
C1 C 0.7393(4) 0.9172(10) 0.5832(5) 0.0142(13) Uani 1 1 d . . . . .
C2 C 0.6732(4) 0.7257(9) 0.5332(5) 0.0141(13) Uani 1 1 d . . . . .
H2 H 0.621029 0.709648 0.556239 0.017 Uiso 1 1 calc R . . . .
C3 C 0.6833(4) 0.5588(9) 0.4499(4) 0.0122(12) Uani 1 1 d . . . . .
C4 C 0.6099(4) 0.3643(10) 0.3964(5) 0.0114(11) Uani 1 1 d . . . . .

loop_
_atom_site_aniso_label
_atom_site_aniso_U_11
_atom_site_aniso_U_22
_atom_site_aniso_U_33
_atom_site_aniso_U_23
_atom_site_aniso_U_13
_atom_site_aniso_U_12
Zn1 0.0112(5) 0.0138(5) 0.0153(5) 0.000 0.0040(4) 0.000
O1 0.020(3) 0.012(2) 0.0141(19) -0.0051(15) 0.007(2) -0.0009(17)
O2 0.012(2) 0.014(2) 0.019(2) -0.0006(15) 0.004(2) -0.0013(17)
O3 0.014(2) 0.013(2) 0.015(2) -0.0017(15) 0.0047(19) 0.0011(17)
O4 0.012(3) 0.018(2) 0.020(2) -0.0003(16) 0.007(2) -0.0020(18)
C1 0.020(4) 0.017(3) 0.005(3) 0.000(2) 0.005(3) 0.005(3)
C2 0.017(4) 0.010(3) 0.019(3) 0.003(2) 0.010(3) 0.004(2)
C3 0.012(3) 0.011(3) 0.012(3) -0.001(2) 0.002(2) -0.001(2)
C4 0.007(3) 0.014(3) 0.009(3) 0.000(2) -0.002(2) 0.002(2)

loop_
_atom_type_symbol
_atom_type_description
_atom_type_scat_dispersion_real
_atom_type_scat_dispersion_imag
_atom_type_scat_source
C C 0.0033 0.0016 'International Tables Vol C Tables 4.2.6.8 and 6.1.1.4'
H H 0.0000 0.0000 'International Tables Vol C Tables 4.2.6.8 and 6.1.1.4'
O O 0.0106 0.0060 'International Tables Vol C Tables 4.2.6.8 and 6.1.1.4'
Zn Zn 0.2839 1.4301 'International Tables Vol C Tables 4.2.6.8 and 6.1.1.4'

loop_
_geom_angle_atom_site_label_1
_geom_angle_atom_site_label_2
_geom_angle_atom_site_label_3
_geom_angle
_geom_angle_site_symmetry_1
_geom_angle_site_symmetry_3
_geom_angle_publ_flag
O3 Zn1 O3 124.2(2) . 2_655 ?
O4 Zn1 O3 90.26(15) 2_655 2_655 ?
O4 Zn1 O3 90.26(15) . . ?
O4 Zn1 O3 127.19(15) 2_655 . ?
O4 Zn1 O3 127.19(15) . 2_655 ?
O4 Zn1 O4 98.8(2) . 2_655 ?
C4 O3 Zn1 103.8(4) . . ?
O1 C1 C2 116.9(5) . . ?
O1 C1 C3 122.9(5) . 7_666 ?
C3 C1 C2 120.1(4) 7_666 . ?
C3 C2 C1 120.4(5) . . ?
C1 C3 C4 122.0(4) 7_666 . ?
C2 C3 C1 119.4(5) . 7_666 ?
C2 C3 C4 118.5(5) . . ?
O2 C4 O3 121.6(5) . . ?
O2 C4 C3 121.4(5) . . ?
O3 C4 C3 116.9(5) . . ?

loop_
_geom_bond_atom_site_label_1
_geom_bond_atom_site_label_2
_geom_bond_distance
_geom_bond_site_symmetry_2
_geom_bond_publ_flag
Zn1 O3 2.001(4) 2_655 ?
Zn1 O3 2.001(4) . ?
Zn1 O4 1.984(3) 2_655 ?
Zn1 O4 1.984(3) . ?
O1 C1 1.368(5) . ?
O2 C4 1.241(6) . ?
O3 C4 1.289(6) . ?
C1 C2 1.401(8) . ?
C1 C3 1.400(7) 7_666 ?
C2 C3 1.392(6) . ?
C3 C4 1.484(7) . ?
